data_7159898
loop_
_publ_author_name
'Yaragorla, Srinivasarao'
'Khan, Tabassum'
'Chakroborty, Sayonika'

_publ_section_title
;
 Cu(OTf)<sub>2</sub>/HFIP catalyzed regioselective cycloisomerization of
 indole-C3-functionalized alkynols to carbazoles.
;
_journal_issue 18
_journal_name_full 'Organic &amp; biomolecular chemistry'
_journal_page_first 3622
_journal_page_last 3629
_journal_paper_doi 10.1039/d4ob00421c
_journal_volume 22
_journal_year 2024
_chemical_formula_moiety 'C35 H28 N2'
_chemical_formula_sum 'C35 H28 N2'
_chemical_formula_weight 476.59
_space_group_crystal_system monoclinic
_space_group_IT_number 14
_space_group_name_Hall '-P 2yn'
_space_group_name_H-M_alt 'P 1 21/n 1'
_atom_sites_solution_hydrogens geom
_atom_sites_solution_primary iterative
_audit_creation_date 2023-09-14
_audit_creation_method
;
Olex2 1.3-ac4
(compiled 2018.12.18 svn.r3554 for Rigaku Oxford Diffraction, GUI svn.r1)
;
_audit_update_record
;
2023-09-14 deposited with the CCDC.	2024-04-15 downloaded from the CCDC.
;
_cell_angle_alpha 90
_cell_angle_beta 98.298(3)
_cell_angle_gamma 90
_cell_formula_units_Z 4
_cell_length_a 10.7077(8)
_cell_length_b 9.2729(7)
_cell_length_c 25.954(2)
_cell_measurement_reflns_used 9251
_cell_measurement_temperature 298(2)
_cell_measurement_theta_max 27.11
_cell_measurement_theta_min 2.34
_cell_volume 2550.0(3)
_computing_cell_refinement 'SAINT V8.40B (?, 2016)'
_computing_data_reduction 'SAINT V8.40B (?, 2016)'
_computing_molecular_graphics 'Olex2 (Dolomanov et al., 2009)'
_computing_publication_material 'Olex2 (Dolomanov et al., 2009)'
_computing_structure_refinement 'ShelXL (Sheldrick, 2015)'
_computing_structure_solution 'olex2.solve (Bourhis et al., 2015)'
_diffrn_ambient_temperature 298.0
_diffrn_measured_fraction_theta_full 1.000
_diffrn_measured_fraction_theta_max 0.998
_diffrn_measurement_device_type 'Bruker APEX-II CCD'
_diffrn_measurement_method '\f and \w scans'
_diffrn_radiation_type MoK\a
_diffrn_radiation_wavelength 0.71073
_diffrn_reflns_av_R_equivalents 0.0548
_diffrn_reflns_av_unetI/netI 0.0313
_diffrn_reflns_Laue_measured_fraction_full 1.000
_diffrn_reflns_Laue_measured_fraction_max 0.998
_diffrn_reflns_limit_h_max 13
_diffrn_reflns_limit_h_min -13
_diffrn_reflns_limit_k_max 12
_diffrn_reflns_limit_k_min -12
_diffrn_reflns_limit_l_max 33
_diffrn_reflns_limit_l_min -33
_diffrn_reflns_number 50346
_diffrn_reflns_point_group_measured_fraction_full 1.000
_diffrn_reflns_point_group_measured_fraction_max 0.998
_diffrn_reflns_theta_full 25.242
_diffrn_reflns_theta_max 27.539
_diffrn_reflns_theta_min 1.586
_diffrn_standards_number 0
_exptl_absorpt_coefficient_mu 0.072
_exptl_absorpt_correction_T_max 0.7456
_exptl_absorpt_correction_T_min 0.5022
_exptl_absorpt_correction_type multi-scan
_exptl_absorpt_process_details
;
SADABS-2016/2 (Bruker,2016/2) was used for absorption correction.
wR2(int) was 0.1429 before and 0.0730 after correction.
The Ratio of minimum to maximum transmission is 0.6736.
The \l/2 correction factor is Not present.
;
_exptl_crystal_colour 'clear light colourless'
_exptl_crystal_colour_lustre clear
_exptl_crystal_colour_modifier light
_exptl_crystal_colour_primary colourless
_exptl_crystal_density_diffrn 1.241
_exptl_crystal_description plate
_exptl_crystal_F_000 1008
_exptl_crystal_size_max 0.21
_exptl_crystal_size_mid 0.17
_exptl_crystal_size_min 0.11
_refine_diff_density_max 0.276
_refine_diff_density_min -0.200
_refine_diff_density_rms 0.051
_refine_ls_extinction_method none
_refine_ls_goodness_of_fit_ref 1.064
_refine_ls_hydrogen_treatment constr
_refine_ls_matrix_type full
_refine_ls_number_parameters 337
_refine_ls_number_reflns 5871
_refine_ls_number_restraints 0
_refine_ls_restrained_S_all 1.064
_refine_ls_R_factor_all 0.0667
_refine_ls_R_factor_gt 0.0514
_refine_ls_shift/su_max 0.000
_refine_ls_shift/su_mean 0.000
_refine_ls_structure_factor_coef Fsqd
_refine_ls_weighting_details 'w=1/[\s^2^(Fo^2^)+(0.0703P)^2^+0.6734P] where P=(Fo^2^+2Fc^2^)/3'
_refine_ls_weighting_scheme calc
_refine_ls_wR_factor_gt 0.1382
_refine_ls_wR_factor_ref 0.1462
_reflns_Friedel_coverage 0.000
_reflns_number_gt 4500
_reflns_number_total 5871
_reflns_threshold_expression 'I > 2\s(I)'
_cod_data_source_file d4ob00421c2.cif
_cod_data_source_block ysr032_0m_a
_cod_depositor_comments 'Adding full bibliography for 7159896--7159898.cif.'
_cod_database_code 7159898
_shelx_shelxl_version_number 2018/3
_shelx_space_group_comment
;
The symmetry employed for this shelxl refinement is uniquely defined
by the following loop, which should always be used as a source of
symmetry information in preference to the above space-group names.
They are only intended as comments.
;
_shelx_estimated_absorpt_t_max 0.992
_shelx_estimated_absorpt_t_min 0.985
_olex2_refinement_description
;
1. Fixed Uiso
 At 1.2 times of:
  All C(H) groups
 At 1.5 times of:
  All C(H,H,H) groups
2.a Aromatic/amide H refined with riding coordinates:
 C3(H3), C25(H25), C24(H24), C14(H14), C20(H20), C11(H11), C18(H18), C23(H23),
 C8(H8), C31(H31), C21(H21), C15(H15), C9(H9), C10(H10), C28(H28), C17(H17),
 C30(H30), C16(H16), C29(H29)
2.b Idealised Me refined as rotating group:
 C33(H33A,H33B,H33C), C35(H35A,H35B,H35C), C34(H34A,H34B,H34C)
;
_olex2_submission_special_instructions 'No special instructions were received'

loop_
_space_group_symop_operation_xyz
'x, y, z'
'-x+1/2, y+1/2, -z+1/2'
'-x, -y, -z'
'x-1/2, -y-1/2, z-1/2'

loop_
_atom_site_label
_atom_site_type_symbol
_atom_site_fract_x
_atom_site_fract_y
_atom_site_fract_z
_atom_site_U_iso_or_equiv
_atom_site_adp_type
_atom_site_occupancy
_atom_site_site_symmetry_order
_atom_site_calc_flag
_atom_site_refinement_flags_posn
_atom_site_refinement_flags_adp
_atom_site_refinement_flags_occupancy
_atom_site_disorder_assembly
_atom_site_disorder_group
N1 N 0.63433(13) 0.59776(15) 0.68510(5) 0.0436(3) Uani 1 1 d . . . . .
N2 N 0.42948(12) 0.31462(15) 0.53623(5) 0.0417(3) Uani 1 1 d . . . . .
C5 C 0.58172(14) 0.22142(15) 0.49280(5) 0.0351(3) Uani 1 1 d . . . . .
C2 C 0.78037(14) 0.33629(16) 0.56246(5) 0.0364(3) Uani 1 1 d . . . . .
C6 C 0.55931(14) 0.30333(16) 0.53677(6) 0.0352(3) Uani 1 1 d . . . . .
C27 C 0.59524(14) 0.36320(17) 0.66759(6) 0.0395(3) Uani 1 1 d . . . . .
C12 C 0.45958(15) 0.17391(16) 0.46712(6) 0.0378(3) Uani 1 1 d . . . . .
C1 C 0.65752(14) 0.35693(16) 0.57378(5) 0.0357(3) Uani 1 1 d . . . . .
C19 C 0.89354(14) 0.38713(16) 0.59801(6) 0.0370(3) Uani 1 1 d . . . . .
C26 C 0.63624(14) 0.42892(17) 0.62301(6) 0.0375(3) Uani 1 1 d . . . . .
C32 C 0.59562(14) 0.47193(18) 0.70568(6) 0.0394(3) Uani 1 1 d . . . . .
C13 C 0.73833(15) 0.12872(17) 0.43530(6) 0.0383(3) Uani 1 1 d . . . . .
C4 C 0.70611(15) 0.20455(16) 0.48216(5) 0.0364(3) Uani 1 1 d . . . . .
C7 C 0.36956(15) 0.23819(17) 0.49412(6) 0.0414(4) Uani 1 1 d . . . . .
C3 C 0.80175(15) 0.26435(17) 0.51701(6) 0.0388(3) Uani 1 1 d . . . . .
H3 H 0.884243 0.256541 0.510008 0.047 Uiso 1 1 calc R . . . .
C25 C 0.65910(15) 0.56980(17) 0.63567(6) 0.0407(3) Uani 1 1 d . . . . .
H25 H 0.687637 0.637889 0.613784 0.049 Uiso 1 1 calc R . . . .
C24 C 0.92405(17) 0.3330(2) 0.64807(6) 0.0467(4) Uani 1 1 d . . . . .
H24 H 0.869766 0.268209 0.660886 0.056 Uiso 1 1 calc R . . . .
C14 C 0.67655(17) 0.1601(2) 0.38573(6) 0.0482(4) Uani 1 1 d . . . . .
H14 H 0.612940 0.229239 0.381456 0.058 Uiso 1 1 calc R . . . .
C20 C 0.97645(16) 0.48514(19) 0.58099(6) 0.0468(4) Uani 1 1 d . . . . .
H20 H 0.958681 0.522886 0.547540 0.056 Uiso 1 1 calc R . . . .
C11 C 0.41790(17) 0.08007(18) 0.42600(6) 0.0462(4) Uani 1 1 d . . . . .
H11 H 0.475741 0.031277 0.408889 0.055 Uiso 1 1 calc R . . . .
C18 C 0.83501(17) 0.02755(19) 0.43995(7) 0.0478(4) Uani 1 1 d . . . . .
H18 H 0.879514 0.007550 0.472645 0.057 Uiso 1 1 calc R . . . .
C22 C 1.11640(15) 0.4723(2) 0.66217(6) 0.0478(4) Uani 1 1 d . . . . .
C23 C 1.03408(17) 0.3741(2) 0.67914(6) 0.0509(4) Uani 1 1 d . . . . .
H23 H 1.053264 0.334666 0.712292 0.061 Uiso 1 1 calc R . . . .
C8 C 0.24049(16) 0.2220(2) 0.47814(7) 0.0525(4) Uani 1 1 d . . . . .
H8 H 0.181772 0.269213 0.495268 0.063 Uiso 1 1 calc R . . . .
C31 C 0.56051(17) 0.4450(2) 0.75441(6) 0.0515(4) Uani 1 1 d . . . . .
H31 H 0.560929 0.517952 0.779013 0.062 Uiso 1 1 calc R . . . .
C21 C 1.08469(17) 0.5278(2) 0.61266(7) 0.0530(4) Uani 1 1 d . . . . .
H21 H 1.137475 0.595320 0.600406 0.064 Uiso 1 1 calc R . . . .
C15 C 0.7092(2) 0.0892(2) 0.34273(7) 0.0615(5) Uani 1 1 d . . . . .
H15 H 0.667094 0.110906 0.309752 0.074 Uiso 1 1 calc R . . . .
C9 C 0.20274(18) 0.1336(2) 0.43601(8) 0.0590(5) Uani 1 1 d . . . . .
H9 H 0.117133 0.122639 0.424041 0.071 Uiso 1 1 calc R . . . .
C10 C 0.29040(18) 0.0608(2) 0.41118(7) 0.0552(5) Uani 1 1 d . . . . .
H10 H 0.262442 -0.002089 0.384047 0.066 Uiso 1 1 calc R . . . .
C28 C 0.5586(2) 0.2242(2) 0.67958(7) 0.0594(5) Uani 1 1 d . . . . .
H28 H 0.557304 0.150282 0.655273 0.071 Uiso 1 1 calc R . . . .
C33 C 0.6436(2) 0.7375(2) 0.71036(8) 0.0615(5) Uani 1 1 d . . . . .
H33A H 0.560507 0.772368 0.713295 0.092 Uiso 1 1 calc GR . . . .
H33B H 0.684959 0.804036 0.690062 0.092 Uiso 1 1 calc GR . . . .
H33C H 0.691481 0.728671 0.744453 0.092 Uiso 1 1 calc GR . . . .
C17 C 0.8663(2) -0.0439(2) 0.39684(8) 0.0614(5) Uani 1 1 d . . . . .
H17 H 0.929995 -0.112874 0.400792 0.074 Uiso 1 1 calc R . . . .
C35 C 0.36070(18) 0.4063(2) 0.56770(8) 0.0592(5) Uani 1 1 d . . . . .
H35A H 0.324131 0.348240 0.592247 0.089 Uiso 1 1 calc GR . . . .
H35B H 0.295011 0.456211 0.545579 0.089 Uiso 1 1 calc GR . . . .
H35C H 0.417472 0.475239 0.586080 0.089 Uiso 1 1 calc GR . . . .
C30 C 0.5253(2) 0.3071(3) 0.76483(8) 0.0661(6) Uani 1 1 d . . . . .
H30 H 0.501617 0.286124 0.797098 0.079 Uiso 1 1 calc R . . . .
C16 C 0.8033(2) -0.0132(2) 0.34822(8) 0.0658(6) Uani 1 1 d . . . . .
H16 H 0.824017 -0.061235 0.319164 0.079 Uiso 1 1 calc R . . . .
C34 C 1.23676(19) 0.5146(3) 0.69608(8) 0.0741(7) Uani 1 1 d . . . . .
H34A H 1.219956 0.591537 0.718870 0.111 Uiso 1 1 calc GR . . . .
H34B H 1.297313 0.546233 0.674597 0.111 Uiso 1 1 calc GR . . . .
H34C H 1.269839 0.433100 0.716422 0.111 Uiso 1 1 calc GR . . . .
C29 C 0.5244(2) 0.1978(3) 0.72791(8) 0.0733(6) Uani 1 1 d . . . . .
H29 H 0.500275 0.105210 0.736057 0.088 Uiso 1 1 calc R . . . .

loop_
_atom_site_aniso_label
_atom_site_aniso_U_11
_atom_site_aniso_U_22
_atom_site_aniso_U_33
_atom_site_aniso_U_23
_atom_site_aniso_U_13
_atom_site_aniso_U_12
N1 0.0519(8) 0.0430(7) 0.0366(7) -0.0087(6) 0.0092(6) 0.0015(6)
N2 0.0390(7) 0.0482(7) 0.0389(7) -0.0031(6) 0.0091(5) 0.0032(6)
C5 0.0422(8) 0.0332(7) 0.0298(7) 0.0013(6) 0.0051(6) 0.0002(6)
C2 0.0422(8) 0.0387(8) 0.0285(7) -0.0007(6) 0.0055(6) 0.0004(6)
C6 0.0394(8) 0.0355(7) 0.0322(7) 0.0016(6) 0.0097(6) 0.0028(6)
C27 0.0398(8) 0.0460(9) 0.0334(7) -0.0054(6) 0.0080(6) -0.0035(7)
C12 0.0430(8) 0.0354(7) 0.0344(7) 0.0029(6) 0.0036(6) -0.0019(6)
C1 0.0432(8) 0.0360(7) 0.0287(7) -0.0009(6) 0.0081(6) 0.0013(6)
C19 0.0384(8) 0.0417(8) 0.0317(7) -0.0051(6) 0.0078(6) 0.0045(6)
C26 0.0386(8) 0.0422(8) 0.0323(7) -0.0045(6) 0.0073(6) 0.0015(6)
C32 0.0360(7) 0.0484(9) 0.0341(7) -0.0054(6) 0.0062(6) 0.0008(6)
C13 0.0436(8) 0.0406(8) 0.0323(7) -0.0039(6) 0.0103(6) -0.0023(6)
C4 0.0444(8) 0.0357(7) 0.0296(7) 0.0000(6) 0.0072(6) 0.0036(6)
C7 0.0429(8) 0.0436(8) 0.0377(8) 0.0051(6) 0.0056(6) -0.0030(7)
C3 0.0391(8) 0.0461(8) 0.0323(7) -0.0032(6) 0.0084(6) 0.0027(6)
C25 0.0462(8) 0.0415(8) 0.0352(8) -0.0015(6) 0.0091(6) 0.0020(7)
C24 0.0505(9) 0.0552(10) 0.0345(8) 0.0022(7) 0.0061(7) -0.0059(8)
C14 0.0534(10) 0.0562(10) 0.0348(8) -0.0036(7) 0.0062(7) 0.0048(8)
C20 0.0434(9) 0.0603(10) 0.0364(8) 0.0079(7) 0.0045(7) -0.0007(8)
C11 0.0549(10) 0.0398(8) 0.0425(9) -0.0013(7) 0.0019(7) -0.0065(7)
C18 0.0513(9) 0.0546(10) 0.0381(8) -0.0037(7) 0.0089(7) 0.0074(8)
C22 0.0383(8) 0.0665(11) 0.0388(8) -0.0083(8) 0.0057(7) 0.0027(8)
C23 0.0517(10) 0.0709(12) 0.0293(8) 0.0019(7) 0.0032(7) 0.0012(9)
C8 0.0407(9) 0.0634(11) 0.0539(10) 0.0057(9) 0.0085(8) -0.0058(8)
C31 0.0504(10) 0.0703(12) 0.0353(8) -0.0083(8) 0.0109(7) -0.0001(9)
C21 0.0425(9) 0.0657(12) 0.0512(10) 0.0041(9) 0.0082(8) -0.0083(8)
C15 0.0701(12) 0.0814(14) 0.0324(9) -0.0089(9) 0.0055(8) 0.0030(11)
C9 0.0471(10) 0.0674(12) 0.0606(12) 0.0079(9) 0.0008(9) -0.0183(9)
C10 0.0617(11) 0.0515(10) 0.0498(10) -0.0022(8) -0.0009(8) -0.0180(9)
C28 0.0778(13) 0.0522(10) 0.0513(10) -0.0085(8) 0.0197(9) -0.0176(9)
C33 0.0809(14) 0.0510(10) 0.0534(11) -0.0188(9) 0.0119(10) 0.0011(10)
C17 0.0651(12) 0.0652(12) 0.0564(11) -0.0131(9) 0.0177(9) 0.0160(10)
C35 0.0467(10) 0.0761(13) 0.0562(11) -0.0143(10) 0.0123(8) 0.0128(9)
C30 0.0749(14) 0.0855(15) 0.0418(10) 0.0047(10) 0.0219(9) -0.0133(11)
C16 0.0747(14) 0.0791(14) 0.0469(10) -0.0226(10) 0.0202(10) 0.0043(11)
C34 0.0497(11) 0.116(2) 0.0537(11) -0.0037(12) -0.0026(9) -0.0121(12)
C29 0.0966(17) 0.0669(13) 0.0621(13) 0.0017(10) 0.0303(12) -0.0270(12)

loop_
_atom_type_symbol
_atom_type_description
_atom_type_scat_dispersion_real
_atom_type_scat_dispersion_imag
_atom_type_scat_source
C C 0.0033 0.0016 'International Tables Vol C Tables 4.2.6.8 and 6.1.1.4'
H H 0.0000 0.0000 'International Tables Vol C Tables 4.2.6.8 and 6.1.1.4'
N N 0.0061 0.0033 'International Tables Vol C Tables 4.2.6.8 and 6.1.1.4'

loop_
_geom_angle_atom_site_label_1
_geom_angle_atom_site_label_2
_geom_angle_atom_site_label_3
_geom_angle
_geom_angle_site_symmetry_1
_geom_angle_site_symmetry_3
_geom_angle_publ_flag
C32 N1 C33 126.10(14) . . ?
C25 N1 C32 108.26(13) . . ?
C25 N1 C33 125.61(15) . . ?
C6 N2 C35 128.71(14) . . ?
C7 N2 C6 108.58(13) . . ?
C7 N2 C35 122.06(14) . . ?
C6 C5 C12 106.66(13) . . ?
C4 C5 C6 119.45(13) . . ?
C4 C5 C12 133.88(14) . . ?
C1 C2 C19 122.08(13) . . ?
C1 C2 C3 120.88(14) . . ?
C3 C2 C19 117.04(13) . . ?
N2 C6 C5 108.45(13) . . ?
N2 C6 C1 128.80(13) . . ?
C1 C6 C5 122.73(13) . . ?
C32 C27 C26 106.96(14) . . ?
C28 C27 C26 134.61(15) . . ?
C28 C27 C32 118.43(15) . . ?
C7 C12 C5 106.29(13) . . ?
C11 C12 C5 135.05(15) . . ?
C11 C12 C7 118.58(15) . . ?
C2 C1 C6 116.09(13) . . ?
C2 C1 C26 120.38(13) . . ?
C6 C1 C26 123.51(13) . . ?
C24 C19 C2 121.74(14) . . ?
C20 C19 C2 120.74(14) . . ?
C20 C19 C24 117.42(15) . . ?
C27 C26 C1 127.29(14) . . ?
C25 C26 C27 106.20(13) . . ?
C25 C26 C1 126.41(14) . . ?
N1 C32 C27 107.77(13) . . ?
N1 C32 C31 129.97(15) . . ?
C31 C32 C27 122.26(16) . . ?
C14 C13 C4 121.47(14) . . ?
C18 C13 C4 120.40(14) . . ?
C18 C13 C14 118.09(15) . . ?
C5 C4 C13 123.40(13) . . ?
C3 C4 C5 117.40(13) . . ?
C3 C4 C13 119.18(14) . . ?
N2 C7 C12 109.82(14) . . ?
N2 C7 C8 128.23(16) . . ?
C8 C7 C12 121.95(15) . . ?
C4 C3 C2 123.11(14) . . ?
C26 C25 N1 110.80(14) . . ?
C23 C24 C19 120.83(16) . . ?
C15 C14 C13 120.35(17) . . ?
C21 C20 C19 121.33(15) . . ?
C10 C11 C12 119.24(17) . . ?
C17 C18 C13 121.19(16) . . ?
C23 C22 C34 121.15(17) . . ?
C21 C22 C23 117.35(16) . . ?
C21 C22 C34 121.50(18) . . ?
C24 C23 C22 121.65(16) . . ?
C9 C8 C7 117.68(18) . . ?
C30 C31 C32 117.67(17) . . ?
C20 C21 C22 121.40(17) . . ?
C16 C15 C14 120.72(18) . . ?
C8 C9 C10 121.10(17) . . ?
C11 C10 C9 121.16(17) . . ?
C29 C28 C27 119.12(18) . . ?
C16 C17 C18 120.03(18) . . ?
C31 C30 C29 121.15(18) . . ?
C17 C16 C15 119.58(17) . . ?
C28 C29 C30 121.4(2) . . ?

loop_
_geom_bond_atom_site_label_1
_geom_bond_atom_site_label_2
_geom_bond_distance
_geom_bond_site_symmetry_2
_geom_bond_publ_flag
N1 C32 1.372(2) . ?
N1 C25 1.372(2) . ?
N1 C33 1.449(2) . ?
N2 C6 1.3922(19) . ?
N2 C7 1.381(2) . ?
N2 C35 1.451(2) . ?
C5 C6 1.420(2) . ?
C5 C12 1.448(2) . ?
C5 C4 1.407(2) . ?
C2 C1 1.402(2) . ?
C2 C19 1.490(2) . ?
C2 C3 1.402(2) . ?
C6 C1 1.408(2) . ?
C27 C26 1.431(2) . ?
C27 C32 1.412(2) . ?
C27 C28 1.396(2) . ?
C12 C7 1.404(2) . ?
C12 C11 1.399(2) . ?
C1 C26 1.488(2) . ?
C19 C24 1.387(2) . ?
C19 C20 1.387(2) . ?
C26 C25 1.361(2) . ?
C32 C31 1.393(2) . ?
C13 C4 1.488(2) . ?
C13 C14 1.390(2) . ?
C13 C18 1.389(2) . ?
C4 C3 1.381(2) . ?
C7 C8 1.393(2) . ?
C24 C23 1.382(2) . ?
C14 C15 1.383(2) . ?
C20 C21 1.378(2) . ?
C11 C10 1.376(3) . ?
C18 C17 1.382(2) . ?
C22 C23 1.383(3) . ?
C22 C21 1.380(2) . ?
C22 C34 1.504(2) . ?
C8 C9 1.380(3) . ?
C31 C30 1.371(3) . ?
C15 C16 1.377(3) . ?
C9 C10 1.388(3) . ?
C28 C29 1.378(3) . ?
C17 C16 1.372(3) . ?
C30 C29 1.394(3) . ?
